data_1561334
loop_
_publ_author_name
'Padalwar, Nitin Balkrushna'
'Vidyasagar, Kanamaluru'

_publ_section_title
;
 Synthetic and structural investigations of mercurous and mercuric
 organophosphonates and phenylarsonates
;
_journal_name_full 'Journal of Solid State Chemistry'
_journal_page_first 83
_journal_page_last 94
_journal_paper_doi 10.1016/j.jssc.2016.08.012
_journal_volume 243
_journal_year 2016
_chemical_formula_moiety 'C12 H12 Hg2 O6 P2'
_chemical_formula_sum 'C12 H12 Hg2 O6 P2'
_chemical_formula_weight 715.34
_space_group_IT_number 15
_space_group_name_Hall '-C 2yc'
_space_group_name_H-M_alt 'C 1 2/c 1'
_symmetry_cell_setting monoclinic
_symmetry_space_group_name_Hall '-C 2yc'
_symmetry_space_group_name_H-M 'C 1 2/c 1'
_atom_sites_solution_hydrogens geom
_atom_sites_solution_primary direct
_atom_sites_solution_secondary difmap
_cell_angle_alpha 90.00
_cell_angle_beta 95.245(7)
_cell_angle_gamma 90.00
_cell_formula_units_Z 4
_cell_length_a 35.130(3)
_cell_length_b 5.5269(4)
_cell_length_c 7.8852(6)
_cell_measurement_reflns_used 8433
_cell_measurement_temperature 273(2)
_cell_measurement_theta_max 28.41
_cell_measurement_theta_min 3.49
_cell_volume 1524.6(2)
_computing_cell_refinement APEXII,Bruker,2004
_computing_data_collection APEXII,Bruker,2004
_computing_data_reduction SAINT,Bruker,2004
_computing_molecular_graphics 'ORTEP-3 (Farrugia, 1997)'
_computing_publication_material 'SHELXL-97 (Sheldrick, 1997)'
_computing_structure_refinement 'SHELXL-97 (Sheldrick, 1997)'
_computing_structure_solution 'SHELXS-97 (Sheldrick, 1997)'
_diffrn_ambient_temperature 273(2)
_diffrn_measured_fraction_theta_full 0.987
_diffrn_measured_fraction_theta_max 0.987
_diffrn_measurement_device_type 'Bruker ApexII ccd area detector'
_diffrn_measurement_method 'phi and omega scans'
_diffrn_radiation_monochromator graphite
_diffrn_radiation_source 'fine-focus sealed tube'
_diffrn_radiation_type MoK\a
_diffrn_radiation_wavelength 0.71073
_diffrn_reflns_av_R_equivalents 0.0690
_diffrn_reflns_av_sigmaI/netI 0.0556
_diffrn_reflns_limit_h_max 46
_diffrn_reflns_limit_h_min -46
_diffrn_reflns_limit_k_max 7
_diffrn_reflns_limit_k_min -6
_diffrn_reflns_limit_l_max 10
_diffrn_reflns_limit_l_min -9
_diffrn_reflns_number 8433
_diffrn_reflns_theta_full 28.41
_diffrn_reflns_theta_max 28.41
_diffrn_reflns_theta_min 3.49
_exptl_absorpt_coefficient_mu 20.349
_exptl_absorpt_correction_T_max 0.3748
_exptl_absorpt_correction_T_min 0.0803
_exptl_absorpt_correction_type multi-scan
_exptl_absorpt_process_details SADABS(Bruker,2004)
_exptl_crystal_colour colorless
_exptl_crystal_density_diffrn 3.116
_exptl_crystal_density_method 'not measured'
_exptl_crystal_description platelet
_exptl_crystal_F_000 1288
_exptl_crystal_size_max 0.25
_exptl_crystal_size_mid 0.20
_exptl_crystal_size_min 0.06
_refine_diff_density_max 4.398
_refine_diff_density_min -2.794
_refine_diff_density_rms 0.502
_refine_ls_extinction_method none
_refine_ls_goodness_of_fit_ref 1.052
_refine_ls_hydrogen_treatment mixed
_refine_ls_matrix_type full
_refine_ls_number_parameters 100
_refine_ls_number_reflns 1899
_refine_ls_number_restraints 0
_refine_ls_restrained_S_all 1.052
_refine_ls_R_factor_all 0.0653
_refine_ls_R_factor_gt 0.0511
_refine_ls_shift/su_max 0.001
_refine_ls_shift/su_mean 0.000
_refine_ls_structure_factor_coef Fsqd
_refine_ls_weighting_details 'calc w=1/[\s^2^(Fo^2^)+(0.1199P)^2^+0.0000P] where P=(Fo^2^+2Fc^2^)/3'
_refine_ls_weighting_scheme calc
_refine_ls_wR_factor_gt 0.1504
_refine_ls_wR_factor_ref 0.1659
_reflns_number_gt 1544
_reflns_number_total 1899
_reflns_threshold_expression >2sigma(I)
_cod_data_source_file JSSC-2016-243-83.cif
_cod_data_source_block Hg2O6PC12H12
_cod_original_sg_symbol_Hall -c2yc
_cod_original_sg_symbol_H-M C2/c
_cod_database_code 1561334

loop_
_symmetry_equiv_pos_as_xyz
'x, y, z'
'-x, y, -z+1/2'
'x+1/2, y+1/2, z'
'-x+1/2, y+1/2, -z+1/2'
'-x, -y, -z'
'x, -y, z-1/2'
'-x+1/2, -y+1/2, -z'
'x+1/2, -y+1/2, z-1/2'

loop_
_atom_site_label
_atom_site_type_symbol
_atom_site_fract_x
_atom_site_fract_y
_atom_site_fract_z
_atom_site_U_iso_or_equiv
_atom_site_adp_type
_atom_site_occupancy
_atom_site_symmetry_multiplicity
_atom_site_calc_flag
_atom_site_refinement_flags
_atom_site_disorder_assembly
_atom_site_disorder_group
Hg1 Hg 0.469965(13) 0.15131(8) 0.32530(5) 0.0259(2) Uani 1 1 d . . .
P1 P 0.08441(9) 0.1575(4) 0.3722(3) 0.0185(6) Uani 1 1 d . . .
O1 O 0.4230(3) 0.1857(14) 0.4778(12) 0.030(2) Uani 1 1 d . . .
O2 O 0.0617(2) 0.2189(14) 0.2065(8) 0.0262(17) Uani 1 1 d . . .
O3 O 0.4209(2) 0.3843(13) 0.0856(9) 0.0239(17) Uani 1 1 d . . .
C1 C 0.1346(3) 0.1990(19) 0.3468(11) 0.018(2) Uani 1 1 d . . .
C2 C 0.1616(3) 0.029(2) 0.4124(13) 0.030(2) Uani 1 1 d . . .
H2 H 0.1537 -0.1089 0.4675 0.036 Uiso 1 1 calc R . .
C3 C 0.1998(4) 0.066(3) 0.3948(15) 0.039(3) Uani 1 1 d . . .
H3 H 0.2178 -0.0466 0.4388 0.047 Uiso 1 1 calc R . .
C4 C 0.2884(4) 0.232(3) 0.6870(16) 0.039(3) Uani 1 1 d . . .
H4 H 0.2625 0.2064 0.6959 0.046 Uiso 1 1 calc R . .
C5 C 0.1849(3) 0.433(3) 0.2437(15) 0.032(2) Uani 1 1 d . . .
H5 H 0.1930 0.5680 0.1859 0.038 Uiso 1 1 calc R . .
C6 C 0.1463(3) 0.401(2) 0.2598(14) 0.029(3) Uani 1 1 d . . .
H6 H 0.1285 0.5118 0.2130 0.035 Uiso 1 1 calc R . .

loop_
_atom_site_aniso_label
_atom_site_aniso_U_11
_atom_site_aniso_U_22
_atom_site_aniso_U_33
_atom_site_aniso_U_23
_atom_site_aniso_U_13
_atom_site_aniso_U_12
Hg1 0.0246(3) 0.0306(3) 0.0237(3) -0.00039(13) 0.00886(19) -0.00019(16)
P1 0.0264(16) 0.0164(12) 0.0135(10) -0.0008(8) 0.0066(10) -0.0022(10)
O1 0.032(5) 0.025(4) 0.037(4) -0.008(3) 0.023(4) 0.000(3)
O2 0.038(5) 0.026(4) 0.015(3) 0.003(3) 0.006(3) 0.009(4)
O3 0.029(5) 0.023(4) 0.020(3) -0.002(3) 0.003(3) 0.009(3)
C1 0.017(5) 0.025(5) 0.015(4) 0.001(3) 0.009(4) 0.000(4)
C2 0.025(6) 0.033(6) 0.034(5) 0.012(5) 0.015(5) 0.007(5)
C3 0.042(8) 0.036(7) 0.040(6) 0.005(6) 0.001(6) 0.022(6)
C4 0.023(7) 0.048(8) 0.046(7) -0.010(6) 0.003(5) -0.002(6)
C5 0.019(6) 0.039(7) 0.039(6) 0.003(5) 0.007(5) -0.005(5)
C6 0.025(6) 0.031(6) 0.030(5) 0.012(4) -0.003(5) -0.005(5)

loop_
_atom_type_symbol
_atom_type_description
_atom_type_scat_dispersion_real
_atom_type_scat_dispersion_imag
_atom_type_scat_source
C C 0.0033 0.0016 'International Tables Vol C Tables 4.2.6.8 and 6.1.1.4'
H H 0.0000 0.0000 'International Tables Vol C Tables 4.2.6.8 and 6.1.1.4'
O O 0.0106 0.0060 'International Tables Vol C Tables 4.2.6.8 and 6.1.1.4'
P P 0.1023 0.0942 'International Tables Vol C Tables 4.2.6.8 and 6.1.1.4'
Hg Hg -2.3894 9.2266 'International Tables Vol C Tables 4.2.6.8 and 6.1.1.4'

loop_
_geom_angle_atom_site_label_1
_geom_angle_atom_site_label_2
_geom_angle_atom_site_label_3
_geom_angle
_geom_angle_site_symmetry_1
_geom_angle_site_symmetry_3
O1 Hg1 Hg1 172.0(2) . 2_655
O1 Hg1 O2 78.1(3) . 4_545
Hg1 Hg1 O2 108.64(17) 2_655 4_545
O2 P1 O1 115.8(5) . 7_556
O2 P1 O3 109.8(4) . 4_545
O1 P1 O3 110.9(4) 7_556 4_545
O2 P1 C1 108.7(4) . .
O1 P1 C1 104.7(5) 7_556 .
O3 P1 C1 106.5(5) 4_545 .
P1 O1 Hg1 133.6(6) 7_556 .
P1 O2 Hg1 118.1(4) . 4
C6 C1 C2 119.9(10) . .
C6 C1 P1 119.5(8) . .
C2 C1 P1 120.6(8) . .
C3 C2 C1 119.7(11) . .
C4 C3 C2 120.5(11) 7_556 .
C3 C4 C5 120.0(12) 7_556 7_556
C6 C5 C4 120.6(12) . 7_556
C5 C6 C1 119.2(11) . .

loop_
_geom_bond_atom_site_label_1
_geom_bond_atom_site_label_2
_geom_bond_distance
_geom_bond_site_symmetry_2
Hg1 O1 2.137(9) .
Hg1 Hg1 2.5143(9) 2_655
Hg1 O2 2.638(8) 4_545
P1 O2 1.507(7) .
P1 O1 1.508(8) 7_556
P1 O3 1.561(7) 4_545
P1 C1 1.806(11) .
O1 P1 1.508(8) 7_556
O2 Hg1 2.638(8) 4
O3 P1 1.561(7) 4
C1 C6 1.390(15) .
C1 C2 1.401(15) .
C2 C3 1.378(18) .
C3 C4 1.37(2) 7_556
C4 C3 1.37(2) 7_556
C4 C5 1.386(19) 7_556
C5 C6 1.386(16) .
C5 C4 1.386(19) 7_556
